data_7121554
loop_
_publ_author_name
'Kalyakina, Alena S.'
'Utochnikova, Valentina V.'
'Zimmer, Manuel'
'Dietrich, Fabian'
'Kaczmarek, Anna M.'
'Van Deun, Rik'
'Vashchenko, Andrey A.'
'Goloveshkin, Alexander S.'
'Nieger, Martin'
'Gerhards, Markus'
'Schepers, Ute'
'Br\"ase, Stefan'

_publ_section_title
;
 Remarkable high efficiency of red emitters using Eu(iii) ternary
 complexes.
;
_journal_issue 41
_journal_name_full 'Chemical communications (Cambridge, England)'
_journal_page_first 5221
_journal_page_last 5224
_journal_paper_doi 10.1039/c8cc02930j
_journal_volume 54
_journal_year 2018
_chemical_formula_moiety 'C90 H56 Eu2 F6 N4 O12, C7 H8'
_chemical_formula_sum 'C97 H64 Eu2 F6 N4 O12'
_chemical_formula_weight 1895.44
_space_group_crystal_system monoclinic
_space_group_IT_number 14
_space_group_name_Hall '-P 2ybc'
_space_group_name_H-M_alt 'P 1 21/c 1'
_symmetry_space_group_name_Hall '-P 2ybc'
_symmetry_space_group_name_H-M 'P 1 21/c 1'
_atom_sites_solution_hydrogens geom
_atom_sites_solution_primary direct
_atom_sites_solution_secondary difmap
_audit_creation_date 2018-01-16
_audit_creation_method
;
Olex2 1.2
(compiled 2016.11.30 svn.r3356 for OlexSys, GUI svn.r5269)
;
_audit_update_record
;
2018-01-20 deposited with the CCDC.
2018-04-24 downloaded from the CCDC.
;
_cell_angle_alpha 90.00
_cell_angle_beta 110.732(13)
_cell_angle_gamma 90.00
_cell_formula_units_Z 2
_cell_length_a 11.765(7)
_cell_length_b 22.391(12)
_cell_length_c 16.151(9)
_cell_measurement_reflns_used 1256
_cell_measurement_temperature 120
_cell_measurement_theta_max 35
_cell_measurement_theta_min 2
_cell_volume 3979(4)
_computing_molecular_graphics 'Olex2 (Dolomanov et al., 2009)'
_computing_publication_material 'Olex2 (Dolomanov et al., 2009)'
_computing_structure_refinement 'XL (Sheldrick, 2008)'
_computing_structure_solution 'XS (Sheldrick, 2008)'
_diffrn_ambient_temperature 120
_diffrn_measured_fraction_theta_full 1.000
_diffrn_measured_fraction_theta_max 1.000
_diffrn_measurement_device_type 'Bruker APEX-II CCD'
_diffrn_measurement_method '\f and \w scans'
_diffrn_radiation_monochromator graphite
_diffrn_radiation_type MoK\a
_diffrn_radiation_wavelength 0.71073
_diffrn_reflns_av_R_equivalents 0.0870
_diffrn_reflns_av_unetI/netI 0.0671
_diffrn_reflns_limit_h_max 15
_diffrn_reflns_limit_h_min -15
_diffrn_reflns_limit_k_max 29
_diffrn_reflns_limit_k_min -29
_diffrn_reflns_limit_l_max 21
_diffrn_reflns_limit_l_min -21
_diffrn_reflns_number 46604
_diffrn_reflns_theta_full 28.28
_diffrn_reflns_theta_max 28.28
_diffrn_reflns_theta_min 1.85
_diffrn_source 'fine-focus sealed tube'
_diffrn_standards_number 0
_exptl_absorpt_coefficient_mu 1.645
_exptl_absorpt_correction_T_max 0.7461
_exptl_absorpt_correction_T_min 0.6308
_exptl_absorpt_correction_type multi-scan
_exptl_absorpt_process_details
;
SADABS-2008/1 (Bruker,2008) was used for absorption correction.
wR2(int) was 0.0739 before and 0.0626 after correction.
The Ratio of minimum to maximum transmission is 0.8455.
The \l/2 correction factor is 0.0015.
;
_exptl_crystal_colour colourless
_exptl_crystal_colour_primary colourless
_exptl_crystal_density_diffrn 1.582
_exptl_crystal_density_method 'not measured'
_exptl_crystal_description block
_exptl_crystal_F_000 1900
_exptl_crystal_preparation Luminescent
_exptl_crystal_size_max 0.25
_exptl_crystal_size_mid 0.16
_exptl_crystal_size_min 0.14
_refine_diff_density_max 1.755
_refine_diff_density_min -1.276
_refine_diff_density_rms 0.124
_refine_ls_extinction_method none
_refine_ls_goodness_of_fit_ref 1.016
_refine_ls_hydrogen_treatment constr
_refine_ls_matrix_type full
_refine_ls_number_parameters 542
_refine_ls_number_reflns 9873
_refine_ls_number_restraints 7
_refine_ls_restrained_S_all 1.016
_refine_ls_R_factor_all 0.0743
_refine_ls_R_factor_gt 0.0439
_refine_ls_shift/su_max 0.002
_refine_ls_shift/su_mean 0.000
_refine_ls_structure_factor_coef Fsqd
_refine_ls_weighting_details 'calc w=1/[\s^2^(Fo^2^)+(0.0428P)^2^+3.6370P] where P=(Fo^2^+2Fc^2^)/3'
_refine_ls_weighting_scheme calc
_refine_ls_wR_factor_gt 0.0934
_refine_ls_wR_factor_ref 0.1057
_reflns_number_gt 6984
_reflns_number_total 9873
_reflns_threshold_expression >2sigma(I)
_cod_data_source_file c8cc02930j2.cif
_cod_data_source_block b
_cod_depositor_comments 'Adding full bibliography for 7121554--7121555.cif.'
_cod_database_code 7121554
_olex2_refinement_description
;
1. Fixed Uiso
 At 1.2 times of:
  All C(H) groups
 At 1.5 times of:
  All C(H,H,H) groups
2. Restrained distances
 C3S-C2S = C7S-C2S = C7S-C6S = C5S-C4S = C4S-C3S = C6S-C5S
 1.395 with sigma of 0.01
 C2S-C1S
 1.5 with sigma of 0.01
3. Uiso/Uaniso restraints and constraints
Uanis(C7S) = Uanis(C6S) = Uanis(C2S) = Uanis(C5S) = Uanis(C1S) = Uanis(C3S) =
Uanis(C4S)
4. Others
 Fixed Sof: C7S(0.5) H7S(0.5) C5S(0.5) H5S(0.5) C2S(0.5) C6S(0.5) H6S(0.5)
 C4S(0.5) H4S(0.5) C3S(0.5) H3S(0.5) C1S(0.5) H1SA(0.5) H1SB(0.5) H1SC(0.5)
5.a Aromatic/amide H refined with riding coordinates:
 C1(H1), C17(H17), C43(H43), C20(H20), C45(H45), C12(H12), C13(H13), C9(H9),
 C2(H2), C18(H18), C42(H42), C44(H44), C24(H24), C5(H5), C8(H8), C6(H6),
 C38(H38), C21(H21), C7(H7), C22(H22), C31(H31), C37(H37), C28(H28), C35(H35),
 C23(H23), C29(H29), C30(H30), C36(H36), C7S(H7S), C5S(H5S), C6S(H6S), C4S(H4S),
  C3S(H3S)
5.b Idealised Me refined as rotating group:
 C1S(H1SA,H1SB,H1SC)
;
_olex2_submission_special_instructions 'No special instructions were received'

loop_
_space_group_symop_id
_space_group_symop_operation_xyz
1 'x, y, z'
2 '-x, y+1/2, -z+1/2'
3 '-x, -y, -z'
4 'x, -y-1/2, z-1/2'

loop_
_atom_site_label
_atom_site_type_symbol
_atom_site_fract_x
_atom_site_fract_y
_atom_site_fract_z
_atom_site_U_iso_or_equiv
_atom_site_adp_type
_atom_site_occupancy
_atom_site_calc_flag
_atom_site_disorder_assembly
_atom_site_disorder_group
_atom_site_refinement_flags_posn
Eu1 Eu 0.500618(19) 0.494941(8) 0.128319(14) 0.01912(7) Uani 1 d . . .
O3 O 0.3960(3) 0.55247(13) 0.2061(2) 0.0266(7) Uani 1 d . . .
O5 O 0.6841(3) 0.51844(13) 0.10801(19) 0.0228(6) Uani 1 d . . .
O4 O 0.5740(3) 0.58794(13) 0.2129(2) 0.0266(7) Uani 1 d . . .
N2 N 0.4237(3) 0.41604(15) 0.2151(2) 0.0228(8) Uani 1 d . . .
F1 F 0.9172(2) 0.58573(12) -0.00808(18) 0.0317(6) Uani 1 d . . .
O2 O 0.5881(3) 0.40010(13) 0.1140(2) 0.0294(7) Uani 1 d . . .
C40 C 0.8757(4) 0.52212(19) 0.0957(3) 0.0221(9) Uani 1 d . . .
C1 C 0.7560(4) 0.4889(2) 0.3144(3) 0.0269(9) Uani 1 d . . .
H1 H 0.7739 0.5205 0.2836 0.032 Uiso 1 calc . . R
C11 C 0.6207(4) 0.42047(18) 0.3300(3) 0.0229(9) Uani 1 d . . .
N1 N 0.6458(3) 0.46532(16) 0.2824(2) 0.0231(8) Uani 1 d . . .
C10 C 0.7039(4) 0.39887(19) 0.4105(3) 0.0233(9) Uani 1 d . . .
C17 C 0.2700(4) 0.3506(2) 0.2283(3) 0.0278(10) Uani 1 d . . .
H17 H 0.1902 0.3371 0.2037 0.033 Uiso 1 calc . . R
C15 C 0.4652(4) 0.35018(18) 0.3428(3) 0.0222(9) Uani 1 d . . .
C41 C 0.9576(4) 0.5503(2) 0.0650(3) 0.0270(10) Uani 1 d . . .
C3 C 0.8226(4) 0.42421(19) 0.4409(3) 0.0252(9) Uani 1 d . . .
C14 C 0.5000(4) 0.39474(18) 0.2946(3) 0.0213(9) Uani 1 d . . .
F2 F 0.8118(3) 0.35616(15) 0.2041(2) 0.0573(9) Uani 1 d . . .
C39 C 0.7395(4) 0.52676(17) 0.0549(3) 0.0203(9) Uani 1 d . . .
C19 C 0.2992(4) 0.2808(2) 0.3539(3) 0.0284(10) Uani 1 d . . .
C25 C 0.6176(4) 0.39780(18) 0.0466(3) 0.0235(9) Uani 1 d . . .
C26 C 0.7172(4) 0.35601(19) 0.0475(3) 0.0285(10) Uani 1 d . . .
C43 C 1.1279(4) 0.5099(2) 0.1799(4) 0.0394(12) Uani 1 d . . .
H43 H 1.2115 0.5064 0.2087 0.047 Uiso 1 calc . . R
C20 C 0.3583(5) 0.2263(2) 0.3798(3) 0.0340(11) Uani 1 d . . .
H20 H 0.4300 0.2191 0.3696 0.041 Uiso 1 calc . . R
C45 C 0.9252(4) 0.4857(2) 0.1705(3) 0.0279(10) Uani 1 d . . .
H45 H 0.8735 0.4655 0.1931 0.033 Uiso 1 calc . . R
C12 C 0.6661(4) 0.3539(2) 0.4568(3) 0.0295(10) Uani 1 d . . .
H12 H 0.7213 0.3394 0.5098 0.035 Uiso 1 calc . . R
C32 C 0.4772(4) 0.59256(18) 0.2280(3) 0.0232(9) Uani 1 d . . .
C27 C 0.8092(5) 0.3375(2) 0.1244(4) 0.0373(12) Uani 1 d . . .
C13 C 0.5523(4) 0.3315(2) 0.4261(3) 0.0306(11) Uani 1 d . . .
H13 H 0.5298 0.3033 0.4597 0.037 Uiso 1 calc . . R
C4 C 0.9207(4) 0.4026(2) 0.5219(3) 0.0260(10) Uani 1 d . . .
C16 C 0.3455(4) 0.32750(19) 0.3076(3) 0.0244(9) Uani 1 d . . .
C33 C 0.4587(4) 0.6483(2) 0.2745(3) 0.0283(10) Uani 1 d . . .
F3 F 0.2606(4) 0.62561(18) 0.2645(3) 0.0855(15) Uani 1 d . . .
C9 C 0.9086(4) 0.4031(2) 0.6053(3) 0.0289(10) Uani 1 d . . .
H9 H 0.8373 0.4173 0.6109 0.035 Uiso 1 calc . . R
C2 C 0.8461(4) 0.4693(2) 0.3911(3) 0.0275(10) Uani 1 d . . .
H2 H 0.9228 0.4867 0.4090 0.033 Uiso 1 calc . . R
C18 C 0.3120(4) 0.3940(2) 0.1845(3) 0.0266(10) Uani 1 d . . .
H18 H 0.2587 0.4083 0.1308 0.032 Uiso 1 calc . . R
C42 C 1.0827(4) 0.5461(2) 0.1056(3) 0.0325(11) Uani 1 d . . .
H42 H 1.1346 0.5667 0.0838 0.039 Uiso 1 calc . . R
C44 C 1.0503(4) 0.4793(2) 0.2114(3) 0.0349(11) Uani 1 d . . .
H44 H 1.0815 0.4542 0.2601 0.042 Uiso 1 calc . . R
C24 C 0.1908(5) 0.2908(2) 0.3678(4) 0.0383(12) Uani 1 d . . .
H24 H 0.1491 0.3265 0.3496 0.046 Uiso 1 calc . . R
C5 C 1.0298(4) 0.3818(2) 0.5160(3) 0.0314(11) Uani 1 d . . .
H5 H 1.0401 0.3816 0.4615 0.038 Uiso 1 calc . . R
C8 C 1.0023(5) 0.3828(2) 0.6794(3) 0.0342(11) Uani 1 d . . .
H8 H 0.9933 0.3829 0.7344 0.041 Uiso 1 calc . . R
C6 C 1.1217(5) 0.3616(2) 0.5898(4) 0.0404(13) Uani 1 d . . .
H6 H 1.1932 0.3474 0.5847 0.048 Uiso 1 calc . . R
C38 C 0.5577(6) 0.6898(2) 0.3050(3) 0.0405(13) Uani 1 d . . .
H38 H 0.6309 0.6817 0.2974 0.049 Uiso 1 calc . . R
C21 C 0.3132(5) 0.1829(2) 0.4203(3) 0.0415(13) Uani 1 d . . .
H21 H 0.3532 0.1466 0.4365 0.050 Uiso 1 calc . . R
C7 C 1.1093(4) 0.3622(2) 0.6719(3) 0.0344(11) Uani 1 d . . .
H7 H 1.1723 0.3488 0.7217 0.041 Uiso 1 calc . . R
C22 C 0.2077(6) 0.1944(2) 0.4362(4) 0.0489(15) Uani 1 d . . .
H22 H 0.1784 0.1661 0.4657 0.059 Uiso 1 calc . . R
C31 C 0.7215(6) 0.3344(2) -0.0318(4) 0.0511(16) Uani 1 d . . .
H31 H 0.6635 0.3470 -0.0849 0.061 Uiso 1 calc . . R
C37 C 0.5431(7) 0.7413(2) 0.3452(4) 0.0524(16) Uani 1 d . . .
H37 H 0.6074 0.7682 0.3655 0.063 Uiso 1 calc . . R
C34 C 0.3546(6) 0.6620(2) 0.2888(5) 0.0518(17) Uani 1 d . . .
C28 C 0.8996(5) 0.2978(2) 0.1243(5) 0.0545(17) Uani 1 d . . .
H28 H 0.9593 0.2857 0.1769 0.065 Uiso 1 calc . . R
C35 C 0.3396(7) 0.7146(3) 0.3273(5) 0.072(2) Uani 1 d . . .
H35 H 0.2663 0.7238 0.3341 0.087 Uiso 1 calc . . R
C23 C 0.1445(6) 0.2473(3) 0.4089(4) 0.0511(16) Uani 1 d . . .
H23 H 0.0717 0.2537 0.4180 0.061 Uiso 1 calc . . R
C29 C 0.8983(7) 0.2773(3) 0.0456(6) 0.068(2) Uani 1 d . . .
H29 H 0.9587 0.2507 0.0447 0.081 Uiso 1 calc . . R
C30 C 0.8121(7) 0.2938(3) -0.0333(5) 0.065(2) Uani 1 d . . .
H30 H 0.8133 0.2786 -0.0865 0.078 Uiso 1 calc . . R
C36 C 0.4377(8) 0.7540(3) 0.3561(5) 0.069(2) Uani 1 d . . .
H36 H 0.4300 0.7896 0.3832 0.082 Uiso 1 calc . . R
O1 O 0.5659(3) 0.42868(13) -0.0216(2) 0.0331(8) Uani 1 d . . .
O6 O 0.6904(3) 0.53718(13) -0.0258(2) 0.0236(6) Uani 1 d . . .
C7S C 0.5205(15) 0.4779(13) 0.5687(10) 0.0467(11) Uani 0.50 d A -1 D
H7S H 0.5005 0.4540 0.6085 0.056 Uiso 0.50 calc A -1 R
C5S C 0.6708(13) 0.5405(8) 0.5351(7) 0.0467(11) Uani 0.50 d A -1 D
H5S H 0.7477 0.5577 0.5519 0.056 Uiso 0.50 calc A -1 R
C2S C 0.4393(9) 0.4849(5) 0.4827(7) 0.0467(11) Uani 0.50 d A -1 D
C6S C 0.6328(10) 0.5071(5) 0.5949(7) 0.0467(11) Uani 0.50 d A -1 D
H6S H 0.6842 0.5045 0.6537 0.056 Uiso 0.50 calc A -1 R
C4S C 0.5883(9) 0.5462(5) 0.4510(6) 0.0467(11) Uani 0.50 d A -1 D
H4S H 0.6078 0.5695 0.4103 0.056 Uiso 0.50 calc A -1 R
C3S C 0.4760(16) 0.5180(12) 0.4248(11) 0.0467(11) Uani 0.50 d A -1 D
H3S H 0.4240 0.5215 0.3662 0.056 Uiso 0.50 calc A -1 R
C1S C 0.3185(12) 0.4557(8) 0.4457(8) 0.0467(11) Uani 0.50 d A -1 D
H1SA H 0.3234 0.4160 0.4694 0.070 Uiso 0.50 calc A -1 GR
H1SB H 0.2941 0.4536 0.3824 0.070 Uiso 0.50 calc A -1 GR
H1SC H 0.2599 0.4784 0.4612 0.070 Uiso 0.50 calc A -1 GR

loop_
_atom_site_aniso_label
_atom_site_aniso_U_11
_atom_site_aniso_U_22
_atom_site_aniso_U_33
_atom_site_aniso_U_23
_atom_site_aniso_U_13
_atom_site_aniso_U_12
Eu1 0.01526(10) 0.01812(10) 0.02564(11) 0.00044(9) 0.00930(8) -0.00111(9)
O3 0.0256(17) 0.0243(15) 0.0348(18) -0.0049(13) 0.0165(15) -0.0042(13)
O5 0.0176(15) 0.0258(15) 0.0277(16) -0.0005(12) 0.0114(13) -0.0007(12)
O4 0.0213(16) 0.0267(16) 0.0344(18) -0.0039(14) 0.0131(14) -0.0038(13)
N2 0.0178(19) 0.0231(18) 0.027(2) 0.0031(15) 0.0070(16) 0.0004(14)
F1 0.0250(14) 0.0352(14) 0.0397(16) -0.0011(12) 0.0175(13) -0.0087(11)
O2 0.0318(19) 0.0200(15) 0.042(2) -0.0002(14) 0.0193(16) 0.0009(13)
C40 0.017(2) 0.024(2) 0.027(2) -0.0069(17) 0.0098(18) -0.0028(16)
C1 0.024(2) 0.030(2) 0.029(2) -0.0014(19) 0.0126(19) -0.0056(18)
C11 0.022(2) 0.023(2) 0.024(2) -0.0022(17) 0.0094(19) -0.0020(17)
N1 0.0171(18) 0.0253(18) 0.028(2) -0.0029(15) 0.0089(16) -0.0041(14)
C10 0.019(2) 0.026(2) 0.024(2) -0.0021(18) 0.0061(18) -0.0029(17)
C17 0.020(2) 0.033(2) 0.030(3) 0.000(2) 0.008(2) -0.0059(18)
C15 0.020(2) 0.021(2) 0.025(2) 0.0009(17) 0.0082(18) -0.0027(16)
C41 0.024(2) 0.026(2) 0.032(3) -0.0103(19) 0.011(2) -0.0045(18)
C3 0.022(2) 0.024(2) 0.030(2) -0.0058(18) 0.0090(19) -0.0022(17)
C14 0.017(2) 0.022(2) 0.026(2) -0.0033(17) 0.0093(18) -0.0005(16)
F2 0.051(2) 0.0473(19) 0.054(2) -0.0015(16) -0.0068(17) 0.0067(16)
C39 0.016(2) 0.0164(18) 0.028(2) -0.0026(17) 0.0074(18) -0.0027(15)
C19 0.028(3) 0.029(2) 0.027(2) -0.0007(19) 0.007(2) -0.0091(19)
C25 0.019(2) 0.0164(19) 0.033(3) 0.0011(18) 0.0061(19) -0.0030(16)
C26 0.025(2) 0.021(2) 0.046(3) 0.001(2) 0.020(2) 0.0000(18)
C43 0.019(2) 0.043(3) 0.051(3) -0.012(3) 0.006(2) 0.002(2)
C20 0.031(3) 0.033(3) 0.031(3) 0.000(2) 0.003(2) -0.006(2)
C45 0.022(2) 0.028(2) 0.033(2) -0.0023(19) 0.0091(19) 0.0009(18)
C12 0.028(3) 0.028(2) 0.027(3) 0.0048(19) 0.003(2) -0.0057(19)
C32 0.025(2) 0.020(2) 0.023(2) 0.0013(17) 0.0079(19) -0.0016(17)
C27 0.028(3) 0.024(2) 0.060(4) 0.006(2) 0.016(3) 0.000(2)
C13 0.032(3) 0.027(2) 0.029(3) 0.0090(19) 0.006(2) -0.0044(19)
C4 0.018(2) 0.028(2) 0.028(2) -0.0052(19) 0.0027(19) -0.0059(17)
C16 0.023(2) 0.023(2) 0.029(2) 0.0018(18) 0.013(2) -0.0020(17)
C33 0.038(3) 0.024(2) 0.029(3) -0.0011(19) 0.021(2) 0.0019(19)
F3 0.062(3) 0.070(3) 0.152(4) -0.049(3) 0.071(3) -0.022(2)
C9 0.022(2) 0.034(2) 0.032(3) -0.004(2) 0.010(2) -0.0056(19)
C2 0.020(2) 0.035(2) 0.030(2) -0.007(2) 0.011(2) -0.0076(19)
C18 0.019(2) 0.029(2) 0.030(3) 0.0044(19) 0.0071(19) -0.0026(18)
C42 0.018(2) 0.034(2) 0.050(3) -0.015(2) 0.018(2) -0.0069(19)
C44 0.027(3) 0.031(2) 0.039(3) 0.001(2) 0.002(2) 0.005(2)
C24 0.040(3) 0.036(3) 0.046(3) -0.003(2) 0.025(3) -0.008(2)
C5 0.021(2) 0.039(3) 0.034(3) -0.005(2) 0.010(2) -0.0012(19)
C8 0.034(3) 0.042(3) 0.024(3) -0.002(2) 0.007(2) -0.010(2)
C6 0.024(3) 0.049(3) 0.045(3) 0.002(3) 0.009(2) 0.000(2)
C38 0.070(4) 0.025(2) 0.025(3) -0.004(2) 0.015(3) -0.003(2)
C21 0.054(4) 0.028(2) 0.036(3) 0.004(2) 0.008(3) -0.012(2)
C7 0.023(3) 0.042(3) 0.031(3) 0.002(2) 0.000(2) -0.002(2)
C22 0.068(4) 0.039(3) 0.042(3) 0.003(3) 0.022(3) -0.023(3)
C31 0.071(4) 0.031(3) 0.068(4) 0.008(3) 0.046(4) 0.009(3)
C37 0.076(5) 0.036(3) 0.055(4) -0.012(3) 0.035(4) -0.019(3)
C34 0.057(4) 0.035(3) 0.083(5) -0.014(3) 0.049(4) -0.010(3)
C28 0.027(3) 0.036(3) 0.100(5) 0.009(3) 0.022(3) 0.002(2)
C35 0.085(5) 0.046(4) 0.125(7) -0.017(4) 0.085(5) 0.001(3)
C23 0.048(4) 0.056(4) 0.066(4) -0.005(3) 0.040(4) -0.018(3)
C29 0.069(5) 0.036(3) 0.125(7) 0.014(4) 0.068(5) 0.017(3)
C30 0.091(6) 0.048(4) 0.084(5) -0.003(4) 0.064(5) 0.007(4)
C36 0.095(6) 0.036(3) 0.099(6) -0.018(3) 0.064(5) -0.007(3)
O1 0.0290(18) 0.0221(15) 0.038(2) 0.0075(14) -0.0003(15) -0.0036(13)
O6 0.0183(15) 0.0254(15) 0.0277(17) 0.0005(13) 0.0089(13) -0.0048(12)
C7S 0.054(2) 0.055(3) 0.033(2) -0.002(2) 0.017(2) 0.0112(19)
C5S 0.054(2) 0.055(3) 0.033(2) -0.002(2) 0.017(2) 0.0112(19)
C2S 0.054(2) 0.055(3) 0.033(2) -0.002(2) 0.017(2) 0.0112(19)
C6S 0.054(2) 0.055(3) 0.033(2) -0.002(2) 0.017(2) 0.0112(19)
C4S 0.054(2) 0.055(3) 0.033(2) -0.002(2) 0.017(2) 0.0112(19)
C3S 0.054(2) 0.055(3) 0.033(2) -0.002(2) 0.017(2) 0.0112(19)
C1S 0.054(2) 0.055(3) 0.033(2) -0.002(2) 0.017(2) 0.0112(19)

loop_
_atom_type_symbol
_atom_type_description
_atom_type_scat_dispersion_real
_atom_type_scat_dispersion_imag
_atom_type_scat_source
C C 0.0033 0.0016 'International Tables Vol C Tables 4.2.6.8 and 6.1.1.4'
H H 0.0000 0.0000 'International Tables Vol C Tables 4.2.6.8 and 6.1.1.4'
Eu Eu -0.1578 3.6682 'International Tables Vol C Tables 4.2.6.8 and 6.1.1.4'
F F 0.0171 0.0103 'International Tables Vol C Tables 4.2.6.8 and 6.1.1.4'
N N 0.0061 0.0033 'International Tables Vol C Tables 4.2.6.8 and 6.1.1.4'
O O 0.0106 0.0060 'International Tables Vol C Tables 4.2.6.8 and 6.1.1.4'

loop_
_geom_angle_atom_site_label_1
_geom_angle_atom_site_label_2
_geom_angle_atom_site_label_3
_geom_angle
_geom_angle_site_symmetry_1
_geom_angle_site_symmetry_3
O3 Eu1 Eu1 131.91(8) . 3_665
O3 Eu1 O4 53.60(10) . .
O3 Eu1 N2 75.20(11) . .
O3 Eu1 N1 85.43(12) . .
O3 Eu1 C25 167.72(11) . .
O3 Eu1 C32 26.99(11) . .
O3 Eu1 O1 162.83(10) . .
O5 Eu1 Eu1 61.80(7) . 3_665
O5 Eu1 O3 127.85(10) . .
O5 Eu1 O4 74.39(10) . .
O5 Eu1 N2 137.38(10) . .
O5 Eu1 O2 74.90(10) . .
O5 Eu1 N1 82.17(11) . .
O5 Eu1 C25 62.06(11) . .
O5 Eu1 C32 100.87(12) . .
O5 Eu1 O1 60.94(9) . .
O5 Eu1 O1 79.61(11) . 3_665
O5 Eu1 O6 131.03(11) . 3_665
O4 Eu1 Eu1 112.55(8) . 3_665
O4 Eu1 N2 113.17(12) . .
O4 Eu1 N1 72.45(11) . .
O4 Eu1 C25 134.74(11) . .
O4 Eu1 C32 26.68(11) . .
O4 Eu1 O1 133.41(9) . .
N2 Eu1 Eu1 134.03(8) . 3_665
N2 Eu1 C25 92.53(12) . .
N2 Eu1 C32 95.55(13) . .
N2 Eu1 O1 108.58(10) . .
O2 Eu1 Eu1 78.60(8) . 3_665
O2 Eu1 O3 146.49(10) . .
O2 Eu1 O4 135.96(11) . .
O2 Eu1 N2 72.27(11) . .
O2 Eu1 N1 72.76(11) . .
O2 Eu1 C25 21.96(11) . .
O2 Eu1 C32 151.79(12) . .
O2 Eu1 O1 44.21(10) . .
N1 Eu1 Eu1 138.73(8) . 3_665
N1 Eu1 N2 62.68(11) . .
N1 Eu1 C25 89.31(12) . .
N1 Eu1 C32 79.03(12) . .
N1 Eu1 O1 111.35(10) . .
C25 Eu1 Eu1 57.24(8) . 3_665
C25 Eu1 O1 23.18(10) . .
C32 Eu1 Eu1 124.69(9) . 3_665
C32 Eu1 C25 160.77(12) . .
C32 Eu1 O1 155.87(10) . .
O1 Eu1 Eu1 34.38(6) . 3_665
O1 Eu1 Eu1 49.20(9) 3_665 3_665
O1 Eu1 O3 83.96(12) 3_665 .
O1 Eu1 O4 75.73(12) 3_665 .
O1 Eu1 N2 142.73(12) 3_665 .
O1 Eu1 O2 127.79(12) 3_665 .
O1 Eu1 N1 146.55(11) 3_665 .
O1 Eu1 C25 106.25(13) 3_665 .
O1 Eu1 C32 77.18(13) 3_665 .
O1 Eu1 O1 83.58(11) 3_665 .
O1 Eu1 O6 73.94(11) 3_665 3_665
O6 Eu1 Eu1 69.70(8) 3_665 3_665
O6 Eu1 O3 89.63(11) 3_665 .
O6 Eu1 O4 134.21(10) 3_665 .
O6 Eu1 N2 75.36(11) 3_665 .
O6 Eu1 O2 89.83(11) 3_665 .
O6 Eu1 N1 137.63(11) 3_665 .
O6 Eu1 C25 86.80(11) 3_665 .
O6 Eu1 C32 112.12(12) 3_665 .
O6 Eu1 O1 75.58(10) 3_665 .
C32 O3 Eu1 92.9(3) . .
C39 O5 Eu1 147.9(3) . .
C32 O4 Eu1 90.8(2) . .
C14 N2 Eu1 120.2(3) . .
C18 N2 Eu1 122.7(3) . .
C18 N2 C14 117.1(4) . .
C25 O2 Eu1 112.3(3) . .
C41 C40 C39 125.5(4) . .
C41 C40 C45 116.4(4) . .
C45 C40 C39 118.1(4) . .
N1 C1 C2 123.8(4) . .
N1 C11 C10 123.8(4) . .
N1 C11 C14 116.7(4) . .
C10 C11 C14 119.5(4) . .
C1 N1 Eu1 120.1(3) . .
C1 N1 C11 116.9(4) . .
C11 N1 Eu1 122.5(3) . .
C11 C10 C3 117.3(4) . .
C11 C10 C12 119.1(4) . .
C12 C10 C3 123.6(4) . .
C16 C17 C18 120.5(4) . .
C14 C15 C13 118.3(4) . .
C14 C15 C16 118.3(4) . .
C16 C15 C13 123.4(4) . .
F1 C41 C40 120.2(4) . .
F1 C41 C42 115.9(4) . .
C40 C41 C42 123.8(5) . .
C10 C3 C4 122.3(4) . .
C2 C3 C10 117.7(4) . .
C2 C3 C4 119.9(4) . .
N2 C14 C11 117.3(4) . .
N2 C14 C15 122.9(4) . .
C15 C14 C11 119.8(4) . .
O5 C39 C40 114.7(4) . .
O6 C39 O5 125.3(4) . .
O6 C39 C40 120.0(4) . .
C20 C19 C16 122.1(4) . .
C24 C19 C20 118.8(4) . .
C24 C19 C16 119.0(4) . .
O2 C25 Eu1 45.8(2) . .
O2 C25 C26 118.3(4) . .
O2 C25 O1 122.7(4) . .
C26 C25 Eu1 153.8(3) . .
O1 C25 Eu1 80.7(3) . .
O1 C25 C26 119.1(4) . .
C27 C26 C25 123.7(5) . .
C31 C26 C25 119.6(5) . .
C31 C26 C27 116.7(5) . .
C44 C43 C42 120.6(4) . .
C21 C20 C19 121.7(5) . .
C44 C45 C40 121.1(4) . .
C13 C12 C10 121.8(4) . .
O3 C32 Eu1 60.1(2) . .
O3 C32 C33 119.8(4) . .
O4 C32 Eu1 62.5(2) . .
O4 C32 O3 122.3(4) . .
O4 C32 C33 117.8(4) . .
C33 C32 Eu1 174.9(3) . .
F2 C27 C26 120.6(4) . .
F2 C27 C28 116.3(5) . .
C28 C27 C26 123.0(6) . .
C12 C13 C15 121.4(4) . .
C9 C4 C3 122.1(4) . .
C5 C4 C3 119.5(4) . .
C5 C4 C9 118.4(4) . .
C17 C16 C15 117.5(4) . .
C17 C16 C19 119.9(4) . .
C15 C16 C19 122.5(4) . .
C38 C33 C32 117.6(4) . .
C34 C33 C32 124.6(5) . .
C34 C33 C38 117.8(5) . .
C8 C9 C4 120.4(4) . .
C3 C2 C1 120.3(4) . .
N2 C18 C17 123.8(4) . .
C41 C42 C43 117.9(5) . .
C43 C44 C45 120.1(5) . .
C19 C24 C23 120.0(5) . .
C6 C5 C4 120.6(5) . .
C7 C8 C9 120.2(5) . .
C5 C6 C7 120.8(5) . .
C37 C38 C33 119.2(6) . .
C20 C21 C22 118.7(5) . .
C6 C7 C8 119.6(5) . .
C21 C22 C23 121.2(5) . .
C26 C31 C30 121.1(6) . .
C36 C37 C38 121.2(6) . .
C33 C34 C35 122.6(6) . .
F3 C34 C33 121.4(5) . .
F3 C34 C35 115.9(5) . .
C29 C28 C27 117.9(6) . .
C34 C35 C36 118.0(6) . .
C22 C23 C24 119.5(6) . .
C28 C29 C30 122.9(6) . .
C29 C30 C31 118.4(6) . .
C37 C36 C35 121.1(6) . .
Eu1 O1 Eu1 96.42(11) 3_665 .
C25 O1 Eu1 166.0(3) . 3_665
C25 O1 Eu1 76.1(3) . .
C39 O6 Eu1 130.1(3) . 3_665
C2S C7S C6S 119.5(11) . .
C4S C5S C6S 116.2(11) . .
C7S C2S C1S 125.2(9) . .
C3S C2S C7S 118.0(9) . .
C3S C2S C1S 116.7(9) . .
C7S C6S C5S 122.3(12) . .
C5S C4S C3S 121.7(12) . .
C2S C3S C4S 122.0(11) . .

loop_
_geom_bond_atom_site_label_1
_geom_bond_atom_site_label_2
_geom_bond_distance
_geom_bond_site_symmetry_2
Eu1 Eu1 4.146(2) 3_665
Eu1 O3 2.418(3) .
Eu1 O5 2.355(3) .
Eu1 O4 2.472(3) .
Eu1 N2 2.608(4) .
Eu1 O2 2.406(3) .
Eu1 N1 2.557(4) .
Eu1 C25 3.107(5) .
Eu1 C32 2.786(4) .
Eu1 O1 2.356(3) 3_665
Eu1 O1 3.158(4) .
Eu1 O6 2.382(3) 3_665
O3 C32 1.266(5) .
O5 C39 1.262(5) .
O4 C32 1.251(5) .
N2 C14 1.366(5) .
N2 C18 1.324(5) .
F1 C41 1.360(5) .
O2 C25 1.255(5) .
C40 C41 1.383(6) .
C40 C39 1.504(6) .
C40 C45 1.403(6) .
C1 N1 1.323(5) .
C1 C2 1.386(6) .
C11 N1 1.360(5) .
C11 C10 1.407(6) .
C11 C14 1.449(6) .
C10 C3 1.425(6) .
C10 C12 1.416(6) .
C17 C16 1.376(6) .
C17 C18 1.391(6) .
C15 C14 1.413(6) .
C15 C13 1.436(6) .
C15 C16 1.414(6) .
C41 C42 1.387(6) .
C3 C4 1.487(6) .
C3 C2 1.379(6) .
F2 C27 1.344(7) .
C39 O6 1.246(5) .
C19 C20 1.391(7) .
C19 C16 1.496(6) .
C19 C24 1.389(7) .
C25 C26 1.495(6) .
C25 O1 1.260(5) .
C26 C27 1.391(7) .
C26 C31 1.386(7) .
C43 C42 1.388(7) .
C43 C44 1.376(7) .
C20 C21 1.378(7) .
C45 C44 1.391(6) .
C12 C13 1.350(6) .
C32 C33 1.511(6) .
C27 C28 1.387(7) .
C4 C9 1.404(6) .
C4 C5 1.400(6) .
C33 C38 1.434(7) .
C33 C34 1.359(7) .
F3 C34 1.317(7) .
C9 C8 1.386(7) .
C24 C23 1.394(7) .
C5 C6 1.372(7) .
C8 C7 1.385(7) .
C6 C7 1.385(7) .
C38 C37 1.365(7) .
C21 C22 1.378(8) .
C22 C23 1.385(8) .
C31 C30 1.408(8) .
C37 C36 1.343(10) .
C34 C35 1.373(8) .
C28 C29 1.347(10) .
C35 C36 1.394(10) .
C29 C30 1.369(10) .
O1 Eu1 2.356(3) 3_665
O6 Eu1 2.382(3) 3_665
C7S C2S 1.387(9) .
C7S C6S 1.398(9) .
C5S C6S 1.414(9) .
C5S C4S 1.367(9) .
C2S C3S 1.378(9) .
C2S C1S 1.485(9) .
C4S C3S 1.388(9) .
